data_1572763
loop_
_publ_author_name
'Zhang, Chonghe'
'Gilliard, Jr, Robert J'
'Cummins, Christopher C.'

_publ_section_title
;
 Arene extrusion as an approach to reductive elimination at boron:
 implication of carbene-ligated haloborylene as a transient reactive
 intermediate.
;
_journal_issue 43
_journal_name_full 'Chemical science'
_journal_page_first 17873
_journal_page_last 17880
_journal_paper_doi 10.1039/d4sc05524a
_journal_volume 15
_journal_year 2024
_chemical_absolute_configuration unk
_chemical_formula_moiety 'C16 H24 B2 Cl2'
_chemical_formula_sum 'C16 H24 B2 Cl2'
_chemical_formula_weight 308.87
_space_group_crystal_system monoclinic
_space_group_IT_number 4
_space_group_name_Hall 'P 2yb'
_space_group_name_H-M_alt 'P 1 21 1'
_atom_sites_solution_hydrogens geom
_atom_sites_solution_primary iterative
_audit_creation_date 2023-07-12
_audit_creation_method
;
Olex2 1.5
(compiled 2023.03.06 svn.rbb2c1857 for OlexSys, GUI svn.r6748)
;
_audit_update_record
;
2023-09-26 deposited with the CCDC.	2024-10-02 downloaded from the CCDC.
;
_cell_angle_alpha 90
_cell_angle_beta 94.308(2)
_cell_angle_gamma 90
_cell_formula_units_Z 4
_cell_length_a 8.5963(5)
_cell_length_b 14.7551(8)
_cell_length_c 13.3230(7)
_cell_measurement_reflns_used 5577
_cell_measurement_temperature 100.00
_cell_measurement_theta_max 27.408
_cell_measurement_theta_min 2.376
_cell_volume 1685.11(16)
_computing_cell_refinement 'SAINT V8.38A (Bruker, 2018)'
_computing_data_reduction 'SAINT V8.38A (Bruker, 2018)'
_computing_molecular_graphics 'Olex2 1.5 (Dolomanov et al., 2009)'
_computing_publication_material 'Olex2 1.5 (Dolomanov et al., 2009)'
_computing_structure_refinement 'XL  (Sheldrick, 2008)'
_computing_structure_solution 'olex2.solve 1.5 (Bourhis et al., 2015)'
_diffrn_ambient_temperature 100.00
_diffrn_measured_fraction_theta_full 1.000
_diffrn_measured_fraction_theta_max 0.996
_diffrn_measurement_device_type 'Bruker APEX-II CCD'
_diffrn_measurement_method '\f and \w scans'
_diffrn_radiation_type MoK\a
_diffrn_radiation_wavelength 0.71073
_diffrn_reflns_av_R_equivalents 0.0408
_diffrn_reflns_av_unetI/netI 0.0304
_diffrn_reflns_Laue_measured_fraction_full 1.000
_diffrn_reflns_Laue_measured_fraction_max 0.996
_diffrn_reflns_number 4036
_diffrn_reflns_point_group_measured_fraction_full 0.521
_diffrn_reflns_point_group_measured_fraction_max 0.517
_diffrn_reflns_theta_full 25.242
_diffrn_reflns_theta_max 27.568
_diffrn_reflns_theta_min 1.533
_diffrn_source_current 1.4
_diffrn_source_power 0.07
_diffrn_source_voltage 50.0
_diffrn_standards_number 0
_exptl_absorpt_coefficient_mu 0.372
_exptl_absorpt_correction_type none
_exptl_absorpt_process_details
;
 TWINABS-2012/1 (Bruker,2012) was used for absorption correction.
 
For component 1:
 wR2(int) was 0.1148 before and 0.0457 after correction.
 
For component 2:
 wR2(int) was 0.1124 before and 0.0541 after correction.
 The Ratio of minimum to maximum transmission is 0.93.

Final HKLF 4 output contains 83802 reflections, Rint = 0.1194
 (41511 with I > 3sig(I), Rint = 0.0408)
;
_exptl_crystal_colour 'dull colourless'
_exptl_crystal_colour_lustre dull
_exptl_crystal_colour_primary colourless
_exptl_crystal_density_diffrn 1.217
_exptl_crystal_description plate
_exptl_crystal_F_000 656
_exptl_crystal_size_max 0.087
_exptl_crystal_size_mid 0.067
_exptl_crystal_size_min 0.012
_refine_diff_density_max 0.830
_refine_diff_density_min -0.591
_refine_diff_density_rms 0.106
_refine_ls_abs_structure_details
;
No quotients, so Flack parameter determined by classical intensity fit
;
_refine_ls_abs_structure_Flack 0.06(10)
_refine_ls_extinction_method none
_refine_ls_goodness_of_fit_ref 1.082
_refine_ls_hydrogen_treatment constr
_refine_ls_matrix_type full
_refine_ls_number_parameters 377
_refine_ls_number_reflns 4036
_refine_ls_number_restraints 1
_refine_ls_restrained_S_all 1.082
_refine_ls_R_factor_all 0.0675
_refine_ls_R_factor_gt 0.0545
_refine_ls_shift/su_max 0.000
_refine_ls_shift/su_mean 0.000
_refine_ls_structure_factor_coef Fsqd
_refine_ls_weighting_details 'w=1/[\s^2^(Fo^2^)+(0.0622P)^2^+4.6360P] where P=(Fo^2^+2Fc^2^)/3'
_refine_ls_weighting_scheme calc
_refine_ls_wR_factor_gt 0.1415
_refine_ls_wR_factor_ref 0.1558
_reflns_Friedel_coverage 0.000
_reflns_Friedel_fraction_full 0.000
_reflns_Friedel_fraction_max 0.000
_reflns_number_gt 3766
_reflns_number_total 4036
_reflns_threshold_expression 'I > 2\s(I)'
_cod_data_source_file d4sc05524a3.cif
_cod_data_source_block 1Cl
_cod_depositor_comments 'Adding full bibliography for 1572763--1572772.cif.'
_cod_database_code 1572763
_shelx_shelxl_version_number 2016/6
_shelx_space_group_comment
;
The symmetry employed for this shelxl refinement is uniquely defined
by the following loop, which should always be used as a source of
symmetry information in preference to the above space-group names.
They are only intended as comments.
;
_shelx_estimated_absorpt_t_max 0.996
_shelx_estimated_absorpt_t_min 0.968
_olex2_refinement_description
;
1. Fixed Uiso
 At 1.5 times of:
  All C(H,H,H) groups
2.a Idealised Me refined as rotating group:
 C6(H6A,H6B,H6C), C11(H11A,H11B,H11C), C12(H12A,H12B,H12C), C13(H13A,H13B,
 H13C), C14(H14A,H14B,H14C), C16(H16A,H16B,H16C), C17(H17A,H17B,H17C), C18(H18A,
 H18B,H18C), C24(H24A,H24B,H24C), C29(H29A,H29B,H29C), C30(H30A,H30B,H30C),
 C31(H31A,H31B,H31C), C32(H32A,H32B,H32C), C34(H34A,H34B,H34C), C35(H35A,H35B,
 H35C), C36(H36A,H36B,H36C)
;
_olex2_submission_special_instructions 'No special instructions were received'

loop_
_space_group_symop_operation_xyz
'x, y, z'
'-x, y+1/2, -z'

loop_
_atom_site_label
_atom_site_type_symbol
_atom_site_fract_x
_atom_site_fract_y
_atom_site_fract_z
_atom_site_U_iso_or_equiv
_atom_site_adp_type
_atom_site_occupancy
_atom_site_site_symmetry_order
_atom_site_calc_flag
_atom_site_refinement_flags_posn
_atom_site_refinement_flags_adp
_atom_site_refinement_flags_occupancy
_atom_site_disorder_assembly
_atom_site_disorder_group
Cl1 Cl 0.51247(15) 0.95244(8) 0.60142(9) 0.0208(3) Uani 1 1 d . . . . .
Cl2 Cl 0.13531(19) 0.64693(12) 0.85798(13) 0.0371(4) Uani 1 1 d . . . . .
Cl3 Cl 1.08282(16) 0.04706(9) 0.92301(10) 0.0261(3) Uani 1 1 d . . . . .
Cl4 Cl 0.60812(19) 0.31711(14) 0.64897(14) 0.0427(4) Uani 1 1 d . . . . .
B1 B 0.4885(6) 0.8439(4) 0.6573(4) 0.0141(10) Uani 1 1 d . . . . .
C2 C 0.3540(5) 0.8084(3) 0.7219(4) 0.0140(9) Uani 1 1 d . . . . .
C3 C 0.3347(6) 0.7043(3) 0.6972(3) 0.0137(9) Uani 1 1 d . . . . .
B4 B 0.3124(6) 0.6495(4) 0.7956(4) 0.0139(10) Uani 1 1 d . . . . .
C5 C 0.4556(6) 0.5985(3) 0.8292(4) 0.0164(10) Uani 1 1 d . . . . .
C6 C 0.4852(7) 0.5418(4) 0.9227(4) 0.0269(12) Uani 1 1 d . . . . .
H6A H 0.391281 0.540961 0.960171 0.040 Uiso 1 1 calc R U . . .
H6B H 0.572090 0.567754 0.965115 0.040 Uiso 1 1 calc R U . . .
H6C H 0.511355 0.479776 0.903795 0.040 Uiso 1 1 calc R U . . .
C7 C 0.4994(6) 0.6720(3) 0.6685(4) 0.0153(9) Uani 1 1 d . . . . .
C8 C 0.6008(6) 0.7592(3) 0.6591(4) 0.0141(9) Uani 1 1 d . . . . .
C9 C 0.6308(6) 0.8047(3) 0.7600(4) 0.0144(9) Uani 1 1 d . . . . .
C10 C 0.4898(5) 0.8296(3) 0.7965(3) 0.0125(9) Uani 1 1 d . . . . .
C11 C 0.4750(7) 0.8905(4) 0.8854(4) 0.0241(11) Uani 1 1 d . . . . .
H11A H 0.570012 0.886437 0.930739 0.036 Uiso 1 1 calc R U . . .
H11B H 0.385029 0.871794 0.921384 0.036 Uiso 1 1 calc R U . . .
H11C H 0.460460 0.953222 0.862267 0.036 Uiso 1 1 calc R U . . .
C12 C 0.2071(6) 0.8624(4) 0.7357(4) 0.0226(11) Uani 1 1 d . . . . .
H12A H 0.233107 0.926881 0.741988 0.034 Uiso 1 1 calc R U . . .
H12B H 0.160627 0.841876 0.796706 0.034 Uiso 1 1 calc R U . . .
H12C H 0.132425 0.853242 0.677269 0.034 Uiso 1 1 calc R U . . .
C13 C 0.7876(6) 0.8333(4) 0.8025(5) 0.0262(12) Uani 1 1 d . . . . .
H13A H 0.827069 0.881636 0.760791 0.039 Uiso 1 1 calc R U . . .
H13B H 0.859018 0.781461 0.803541 0.039 Uiso 1 1 calc R U . . .
H13C H 0.780429 0.855694 0.871236 0.039 Uiso 1 1 calc R U . . .
C14 C 0.7374(6) 0.7562(4) 0.5933(4) 0.0255(12) Uani 1 1 d . . . . .
H14A H 0.700057 0.738951 0.524618 0.038 Uiso 1 1 calc R U . . .
H14B H 0.813814 0.711523 0.620402 0.038 Uiso 1 1 calc R U . . .
H14C H 0.786517 0.816070 0.592364 0.038 Uiso 1 1 calc R U . . .
C15 C 0.5608(6) 0.6126(4) 0.7584(4) 0.0195(10) Uani 1 1 d . . . . .
C16 C 0.7371(7) 0.5708(3) 0.7641(4) 0.0216(11) Uani 1 1 d . . . . .
H16A H 0.759067 0.539988 0.828770 0.032 Uiso 1 1 calc R U . . .
H16B H 0.812392 0.619886 0.757724 0.032 Uiso 1 1 calc R U . . .
H16C H 0.745504 0.527270 0.709143 0.032 Uiso 1 1 calc R U . . .
C17 C 0.4966(7) 0.6154(4) 0.5722(4) 0.0254(12) Uani 1 1 d . . . . .
H17A H 0.432628 0.561188 0.579702 0.038 Uiso 1 1 calc R U . . .
H17B H 0.603183 0.597278 0.559878 0.038 Uiso 1 1 calc R U . . .
H17C H 0.452198 0.651458 0.515265 0.038 Uiso 1 1 calc R U . . .
C18 C 0.2021(6) 0.6917(4) 0.6146(4) 0.0237(11) Uani 1 1 d . . . . .
H18A H 0.103230 0.710742 0.640171 0.036 Uiso 1 1 calc R U . . .
H18B H 0.195330 0.627657 0.595136 0.036 Uiso 1 1 calc R U . . .
H18C H 0.222973 0.728482 0.555937 0.036 Uiso 1 1 calc R U . . .
B19 B 1.0335(6) 0.1491(4) 0.8552(4) 0.0164(10) Uani 1 1 d . . . . .
C20 C 0.8728(5) 0.1786(3) 0.7984(4) 0.0142(9) Uani 1 1 d . . . . .
C21 C 0.8622(6) 0.2844(3) 0.8061(4) 0.0142(9) Uani 1 1 d . . . . .
B22 B 0.8045(6) 0.3268(4) 0.7029(4) 0.0159(10) Uani 1 1 d . . . . .
C23 C 0.9282(6) 0.3750(4) 0.6541(4) 0.0179(10) Uani 1 1 d . . . . .
C24 C 0.9175(7) 0.4242(4) 0.5547(4) 0.0281(12) Uani 1 1 d . . . . .
H24A H 0.814099 0.414311 0.520230 0.042 Uiso 1 1 calc R U . . .
H24B H 0.997629 0.400978 0.512793 0.042 Uiso 1 1 calc R U . . .
H24C H 0.933824 0.489168 0.566302 0.042 Uiso 1 1 calc R U . . .
C25 C 1.0388(5) 0.3185(3) 0.8185(4) 0.0149(9) Uani 1 1 d . . . . .
C26 C 1.1423(6) 0.2309(3) 0.8294(4) 0.0159(9) Uani 1 1 d . . . . .
C27 C 1.1254(6) 0.1748(3) 0.7345(4) 0.0143(9) Uani 1 1 d . . . . .
C28 C 0.9730(6) 0.1462(3) 0.7161(3) 0.0147(9) Uani 1 1 d . . . . .
C29 C 0.7240(6) 0.1248(4) 0.8078(5) 0.0283(13) Uani 1 1 d . . . . .
H29A H 0.745087 0.060171 0.798320 0.042 Uiso 1 1 calc R U . . .
H29B H 0.644076 0.145025 0.756366 0.042 Uiso 1 1 calc R U . . .
H29C H 0.686861 0.134315 0.874758 0.042 Uiso 1 1 calc R U . . .
C30 C 0.9191(7) 0.0759(4) 0.6403(4) 0.0283(12) Uani 1 1 d . . . . .
H30A H 0.979342 0.081260 0.580934 0.042 Uiso 1 1 calc R U . . .
H30B H 0.808161 0.084987 0.620398 0.042 Uiso 1 1 calc R U . . .
H30C H 0.934660 0.015454 0.669821 0.042 Uiso 1 1 calc R U . . .
C31 C 1.2612(6) 0.1389(4) 0.6827(4) 0.0243(11) Uani 1 1 d . . . . .
H31A H 1.333443 0.188528 0.671126 0.036 Uiso 1 1 calc R U . . .
H31B H 1.223897 0.112014 0.618066 0.036 Uiso 1 1 calc R U . . .
H31C H 1.315200 0.092593 0.725033 0.036 Uiso 1 1 calc R U . . .
C32 C 1.3069(6) 0.2394(4) 0.8781(5) 0.0277(12) Uani 1 1 d . . . . .
H32A H 1.356901 0.179685 0.880746 0.042 Uiso 1 1 calc R U . . .
H32B H 1.303214 0.263200 0.946557 0.042 Uiso 1 1 calc R U . . .
H32C H 1.366974 0.280865 0.838459 0.042 Uiso 1 1 calc R U . . .
C33 C 1.0619(6) 0.3698(3) 0.7194(4) 0.0168(9) Uani 1 1 d . . . . .
C34 C 1.2334(6) 0.4124(3) 0.6957(3) 0.0135(9) Uani 1 1 d . . . . .
H34A H 1.245365 0.409601 0.623207 0.020 Uiso 1 1 calc R U . . .
H34B H 1.316627 0.377208 0.731728 0.020 Uiso 1 1 calc R U . . .
H34C H 1.239697 0.475631 0.718156 0.020 Uiso 1 1 calc R U . . .
C35 C 1.0734(7) 0.3822(4) 0.9086(4) 0.0272(12) Uani 1 1 d . . . . .
H35A H 1.008402 0.436631 0.899798 0.041 Uiso 1 1 calc R U . . .
H35B H 1.183726 0.399573 0.912692 0.041 Uiso 1 1 calc R U . . .
H35C H 1.050079 0.351124 0.970676 0.041 Uiso 1 1 calc R U . . .
C36 C 0.7660(6) 0.3106(4) 0.8931(4) 0.0237(11) Uani 1 1 d . . . . .
H36A H 0.659615 0.287204 0.880519 0.036 Uiso 1 1 calc R U . . .
H36B H 0.762730 0.376812 0.898865 0.036 Uiso 1 1 calc R U . . .
H36C H 0.813649 0.284783 0.955803 0.036 Uiso 1 1 calc R U . . .

loop_
_atom_site_aniso_label
_atom_site_aniso_U_11
_atom_site_aniso_U_22
_atom_site_aniso_U_33
_atom_site_aniso_U_23
_atom_site_aniso_U_13
_atom_site_aniso_U_12
Cl1 0.0243(6) 0.0156(5) 0.0226(6) 0.0080(5) 0.0016(4) -0.0027(5)
Cl2 0.0321(8) 0.0364(8) 0.0446(9) 0.0098(7) 0.0142(6) -0.0001(7)
Cl3 0.0322(7) 0.0211(6) 0.0254(6) 0.0099(5) 0.0048(5) 0.0072(6)
Cl4 0.0282(8) 0.0549(11) 0.0441(9) 0.0128(8) -0.0026(7) -0.0034(8)
B1 0.012(2) 0.016(3) 0.013(2) -0.0012(19) -0.0010(18) 0.001(2)
C2 0.013(2) 0.013(2) 0.016(2) 0.0023(18) 0.0004(17) 0.0010(18)
C3 0.016(2) 0.014(2) 0.011(2) -0.0020(17) -0.0011(17) 0.0001(18)
B4 0.014(2) 0.012(2) 0.016(2) -0.001(2) 0.0042(19) -0.009(2)
C5 0.018(2) 0.012(2) 0.019(2) 0.0001(18) -0.0011(18) -0.0025(19)
C6 0.032(3) 0.025(3) 0.023(3) 0.010(2) 0.000(2) 0.000(3)
C7 0.018(2) 0.013(2) 0.015(2) -0.0043(18) 0.0004(17) -0.0036(18)
C8 0.013(2) 0.012(2) 0.017(2) 0.0000(18) 0.0022(17) -0.0036(17)
C9 0.017(2) 0.010(2) 0.016(2) 0.0038(17) -0.0011(18) 0.0017(18)
C10 0.016(2) 0.010(2) 0.012(2) -0.0001(17) 0.0034(16) -0.0012(18)
C11 0.029(3) 0.025(3) 0.018(2) -0.008(2) 0.003(2) -0.006(2)
C12 0.017(2) 0.017(2) 0.034(3) 0.003(2) 0.007(2) 0.007(2)
C13 0.019(3) 0.025(3) 0.034(3) -0.001(2) -0.006(2) -0.001(2)
C14 0.022(3) 0.026(3) 0.030(3) -0.001(2) 0.013(2) -0.003(2)
C15 0.018(2) 0.016(2) 0.024(2) 0.000(2) 0.0014(19) 0.0006(19)
C16 0.030(3) 0.011(2) 0.025(3) 0.0079(19) 0.008(2) -0.002(2)
C17 0.030(3) 0.023(3) 0.023(3) -0.010(2) 0.005(2) -0.004(2)
C18 0.015(2) 0.024(3) 0.031(3) -0.002(2) -0.004(2) -0.002(2)
B19 0.017(2) 0.019(3) 0.013(2) 0.000(2) 0.0005(19) 0.003(2)
C20 0.013(2) 0.012(2) 0.018(2) 0.0019(18) 0.0015(17) 0.0009(17)
C21 0.014(2) 0.014(2) 0.015(2) -0.0009(17) 0.0020(17) 0.0020(18)
B22 0.014(2) 0.017(3) 0.017(2) 0.001(2) -0.0015(19) -0.001(2)
C23 0.022(2) 0.016(2) 0.016(2) 0.0021(19) 0.0017(19) -0.001(2)
C24 0.032(3) 0.029(3) 0.024(3) 0.009(2) 0.004(2) 0.003(2)
C25 0.013(2) 0.013(2) 0.018(2) -0.0014(18) -0.0014(17) 0.0035(18)
C26 0.015(2) 0.014(2) 0.019(2) -0.0009(19) 0.0024(18) 0.0033(18)
C27 0.016(2) 0.012(2) 0.015(2) 0.0017(17) 0.0057(17) 0.0033(18)
C28 0.018(2) 0.013(2) 0.013(2) 0.0026(18) 0.0016(17) 0.0032(19)
C29 0.015(2) 0.027(3) 0.043(3) 0.005(3) 0.007(2) -0.002(2)
C30 0.035(3) 0.024(3) 0.024(3) -0.009(2) -0.004(2) -0.002(2)
C31 0.023(3) 0.020(3) 0.032(3) 0.003(2) 0.013(2) 0.008(2)
C32 0.017(3) 0.028(3) 0.037(3) -0.001(2) -0.007(2) -0.001(2)
C33 0.016(2) 0.012(2) 0.023(2) 0.0015(19) 0.0056(19) -0.0004(18)
C34 0.016(2) 0.011(2) 0.013(2) 0.0044(17) -0.0033(17) 0.0070(18)
C35 0.027(3) 0.029(3) 0.025(3) -0.010(2) 0.000(2) -0.001(2)
C36 0.020(2) 0.029(3) 0.023(3) -0.003(2) 0.008(2) 0.006(2)

loop_
_atom_type_symbol
_atom_type_description
_atom_type_scat_dispersion_real
_atom_type_scat_dispersion_imag
_atom_type_scat_source
C C 0.0033 0.0016 'International Tables Vol C Tables 4.2.6.8 and 6.1.1.4'
H H 0.0000 0.0000 'International Tables Vol C Tables 4.2.6.8 and 6.1.1.4'
B B 0.0013 0.0007 'International Tables Vol C Tables 4.2.6.8 and 6.1.1.4'
Cl Cl 0.1484 0.1585 'International Tables Vol C Tables 4.2.6.8 and 6.1.1.4'

loop_
_geom_angle_atom_site_label_1
_geom_angle_atom_site_label_2
_geom_angle_atom_site_label_3
_geom_angle
_geom_angle_site_symmetry_1
_geom_angle_site_symmetry_3
_geom_angle_publ_flag
Cl1 B1 C9 119.8(3) . . ?
Cl1 B1 C10 121.6(3) . . ?
C2 B1 Cl1 129.5(4) . . ?
C2 B1 C9 87.9(3) . . ?
C2 B1 C10 51.1(3) . . ?
C8 B1 Cl1 128.8(4) . . ?
C8 B1 C2 101.6(4) . . ?
C8 B1 C9 51.3(3) . . ?
C8 B1 C10 86.4(3) . . ?
C9 B1 C10 43.8(2) . . ?
C3 C2 B1 106.2(4) . . ?
C10 C2 B1 74.3(3) . . ?
C10 C2 C3 113.8(4) . . ?
C10 C2 C12 115.0(4) . . ?
C12 C2 B1 122.8(4) . . ?
C12 C2 C3 117.5(4) . . ?
B4 C3 C2 110.2(4) . . ?
B4 C3 C7 102.5(4) . . ?
C7 C3 C2 105.4(4) . . ?
C18 C3 C2 109.2(4) . . ?
C18 C3 B4 113.9(4) . . ?
C18 C3 C7 115.1(4) . . ?
C3 B4 Cl2 124.2(4) . . ?
C5 B4 Cl2 124.4(4) . . ?
C5 B4 C3 111.3(4) . . ?
B4 C5 C6 128.1(5) . . ?
C15 C5 B4 106.9(4) . . ?
C15 C5 C6 125.0(5) . . ?
C5 C6 H6A 109.5 . . ?
C5 C6 H6B 109.5 . . ?
C5 C6 H6C 109.5 . . ?
H6A C6 H6B 109.5 . . ?
H6A C6 H6C 109.5 . . ?
H6B C6 H6C 109.5 . . ?
C8 C7 C3 106.7(4) . . ?
C15 C7 C3 104.2(4) . . ?
C15 C7 C8 111.7(4) . . ?
C17 C7 C3 114.4(4) . . ?
C17 C7 C8 110.8(4) . . ?
C17 C7 C15 108.9(4) . . ?
C7 C8 B1 108.0(4) . . ?
C9 C8 B1 74.0(3) . . ?
C9 C8 C7 110.7(4) . . ?
C9 C8 C14 116.1(4) . . ?
C14 C8 B1 120.9(4) . . ?
C14 C8 C7 118.8(4) . . ?
C8 C9 B1 54.8(3) . . ?
C10 C9 B1 68.4(3) . . ?
C10 C9 C8 109.5(4) . . ?
C10 C9 C13 125.7(5) . . ?
C13 C9 B1 136.2(4) . . ?
C13 C9 C8 123.9(4) . . ?
C2 C10 B1 54.7(3) . . ?
C9 C10 B1 67.8(3) . . ?
C9 C10 C2 111.6(4) . . ?
C9 C10 C11 124.2(4) . . ?
C11 C10 B1 136.2(4) . . ?
C11 C10 C2 122.5(4) . . ?
C10 C11 H11A 109.5 . . ?
C10 C11 H11B 109.5 . . ?
C10 C11 H11C 109.5 . . ?
H11A C11 H11B 109.5 . . ?
H11A C11 H11C 109.5 . . ?
H11B C11 H11C 109.5 . . ?
C2 C12 H12A 109.5 . . ?
C2 C12 H12B 109.5 . . ?
C2 C12 H12C 109.5 . . ?
H12A C12 H12B 109.5 . . ?
H12A C12 H12C 109.5 . . ?
H12B C12 H12C 109.5 . . ?
C9 C13 H13A 109.5 . . ?
C9 C13 H13B 109.5 . . ?
C9 C13 H13C 109.5 . . ?
H13A C13 H13B 109.5 . . ?
H13A C13 H13C 109.5 . . ?
H13B C13 H13C 109.5 . . ?
C8 C14 H14A 109.5 . . ?
C8 C14 H14B 109.5 . . ?
C8 C14 H14C 109.5 . . ?
H14A C14 H14B 109.5 . . ?
H14A C14 H14C 109.5 . . ?
H14B C14 H14C 109.5 . . ?
C5 C15 C7 114.5(4) . . ?
C5 C15 C16 124.7(5) . . ?
C7 C15 C16 120.8(4) . . ?
C15 C16 H16A 109.5 . . ?
C15 C16 H16B 109.5 . . ?
C15 C16 H16C 109.5 . . ?
H16A C16 H16B 109.5 . . ?
H16A C16 H16C 109.5 . . ?
H16B C16 H16C 109.5 . . ?
C7 C17 H17A 109.5 . . ?
C7 C17 H17B 109.5 . . ?
C7 C17 H17C 109.5 . . ?
H17A C17 H17B 109.5 . . ?
H17A C17 H17C 109.5 . . ?
H17B C17 H17C 109.5 . . ?
C3 C18 H18A 109.5 . . ?
C3 C18 H18B 109.5 . . ?
C3 C18 H18C 109.5 . . ?
H18A C18 H18B 109.5 . . ?
H18A C18 H18C 109.5 . . ?
H18B C18 H18C 109.5 . . ?
Cl3 B19 C27 120.1(3) . . ?
Cl3 B19 C28 120.9(4) . . ?
C20 B19 Cl3 129.5(4) . . ?
C20 B19 C27 86.8(3) . . ?
C20 B19 C28 51.1(3) . . ?
C26 B19 Cl3 129.1(4) . . ?
C26 B19 C20 101.3(4) . . ?
C26 B19 C27 50.8(3) . . ?
C26 B19 C28 85.9(3) . . ?
C27 B19 C28 43.0(2) . . ?
C21 C20 B19 107.2(4) . . ?
C28 C20 B19 74.8(3) . . ?
C28 C20 C21 113.5(4) . . ?
C29 C20 B19 121.8(4) . . ?
C29 C20 C21 117.6(4) . . ?
C29 C20 C28 114.8(4) . . ?
C20 C21 C25 105.2(4) . . ?
B22 C21 C20 111.1(4) . . ?
B22 C21 C25 101.7(4) . . ?
C36 C21 C20 109.9(4) . . ?
C36 C21 B22 114.4(4) . . ?
C36 C21 C25 114.1(4) . . ?
C21 B22 Cl4 123.4(4) . . ?
C23 B22 Cl4 123.6(4) . . ?
C23 B22 C21 113.0(4) . . ?
B22 C23 C24 128.5(5) . . ?
C33 C23 B22 106.7(4) . . ?
C33 C23 C24 124.7(5) . . ?
C23 C24 H24A 109.5 . . ?
C23 C24 H24B 109.5 . . ?
C23 C24 H24C 109.5 . . ?
H24A C24 H24B 109.5 . . ?
H24A C24 H24C 109.5 . . ?
H24B C24 H24C 109.5 . . ?
C26 C25 C21 106.1(4) . . ?
C33 C25 C21 104.3(4) . . ?
C33 C25 C26 111.9(4) . . ?
C35 C25 C21 113.6(4) . . ?
C35 C25 C26 110.9(4) . . ?
C35 C25 C33 109.7(4) . . ?
C25 C26 B19 108.0(4) . . ?
C27 C26 B19 75.1(4) . . ?
C27 C26 C25 110.9(4) . . ?
C27 C26 C32 115.6(4) . . ?
C32 C26 B19 121.2(5) . . ?
C32 C26 C25 118.4(4) . . ?
C26 C27 B19 54.2(3) . . ?
C28 C27 B19 68.7(3) . . ?
C28 C27 C26 110.3(4) . . ?
C28 C27 C31 124.9(5) . . ?
C31 C27 B19 135.6(4) . . ?
C31 C27 C26 123.5(4) . . ?
C20 C28 B19 54.1(3) . . ?
C27 C28 B19 68.3(3) . . ?
C27 C28 C20 110.9(4) . . ?
C27 C28 C30 125.0(5) . . ?
C30 C28 B19 136.7(4) . . ?
C30 C28 C20 122.8(4) . . ?
C20 C29 H29A 109.5 . . ?
C20 C29 H29B 109.5 . . ?
C20 C29 H29C 109.5 . . ?
H29A C29 H29B 109.5 . . ?
H29A C29 H29C 109.5 . . ?
H29B C29 H29C 109.5 . . ?
C28 C30 H30A 109.5 . . ?
C28 C30 H30B 109.5 . . ?
C28 C30 H30C 109.5 . . ?
H30A C30 H30B 109.5 . . ?
H30A C30 H30C 109.5 . . ?
H30B C30 H30C 109.5 . . ?
C27 C31 H31A 109.5 . . ?
C27 C31 H31B 109.5 . . ?
C27 C31 H31C 109.5 . . ?
H31A C31 H31B 109.5 . . ?
H31A C31 H31C 109.5 . . ?
H31B C31 H31C 109.5 . . ?
C26 C32 H32A 109.5 . . ?
C26 C32 H32B 109.5 . . ?
C26 C32 H32C 109.5 . . ?
H32A C32 H32B 109.5 . . ?
H32A C32 H32C 109.5 . . ?
H32B C32 H32C 109.5 . . ?
C23 C33 C25 114.1(4) . . ?
C23 C33 C34 124.4(4) . . ?
C25 C33 C34 121.5(4) . . ?
C33 C34 H34A 109.5 . . ?
C33 C34 H34B 109.5 . . ?
C33 C34 H34C 109.5 . . ?
H34A C34 H34B 109.5 . . ?
H34A C34 H34C 109.5 . . ?
H34B C34 H34C 109.5 . . ?
C25 C35 H35A 109.5 . . ?
C25 C35 H35B 109.5 . . ?
C25 C35 H35C 109.5 . . ?
H35A C35 H35B 109.5 . . ?
H35A C35 H35C 109.5 . . ?
H35B C35 H35C 109.5 . . ?
C21 C36 H36A 109.5 . . ?
C21 C36 H36B 109.5 . . ?
C21 C36 H36C 109.5 . . ?
H36A C36 H36B 109.5 . . ?
H36A C36 H36C 109.5 . . ?
H36B C36 H36C 109.5 . . ?

loop_
_geom_bond_atom_site_label_1
_geom_bond_atom_site_label_2
_geom_bond_distance
_geom_bond_site_symmetry_2
_geom_bond_publ_flag
Cl1 B1 1.784(6) . ?
Cl2 B4 1.789(5) . ?
Cl3 B19 1.791(6) . ?
Cl4 B22 1.790(6) . ?
B1 C2 1.582(7) . ?
B1 C8 1.579(7) . ?
B1 C9 1.858(7) . ?
B1 C10 1.866(7) . ?
C2 C3 1.577(7) . ?
C2 C10 1.508(6) . ?
C2 C12 1.516(7) . ?
C3 B4 1.565(7) . ?
C3 C7 1.568(7) . ?
C3 C18 1.535(7) . ?
B4 C5 1.483(7) . ?
C5 C6 1.507(7) . ?
C5 C15 1.371(7) . ?
C6 H6A 0.9800 . ?
C6 H6B 0.9800 . ?
C6 H6C 0.9800 . ?
C7 C8 1.565(7) . ?
C7 C15 1.544(7) . ?
C7 C17 1.530(7) . ?
C8 C9 1.507(7) . ?
C8 C14 1.517(7) . ?
C9 C10 1.389(7) . ?
C9 C13 1.484(7) . ?
C10 C11 1.501(7) . ?
C11 H11A 0.9800 . ?
C11 H11B 0.9800 . ?
C11 H11C 0.9800 . ?
C12 H12A 0.9800 . ?
C12 H12B 0.9800 . ?
C12 H12C 0.9800 . ?
C13 H13A 0.9800 . ?
C13 H13B 0.9800 . ?
C13 H13C 0.9800 . ?
C14 H14A 0.9800 . ?
C14 H14B 0.9800 . ?
C14 H14C 0.9800 . ?
C15 C16 1.633(7) . ?
C16 H16A 0.9800 . ?
C16 H16B 0.9800 . ?
C16 H16C 0.9800 . ?
C17 H17A 0.9800 . ?
C17 H17B 0.9800 . ?
C17 H17C 0.9800 . ?
C18 H18A 0.9800 . ?
C18 H18B 0.9800 . ?
C18 H18C 0.9800 . ?
B19 C20 1.585(7) . ?
B19 C26 1.580(8) . ?
B19 C27 1.882(7) . ?
B19 C28 1.887(7) . ?
C20 C21 1.567(7) . ?
C20 C28 1.522(7) . ?
C20 C29 1.519(7) . ?
C21 B22 1.558(7) . ?
C21 C25 1.596(7) . ?
C21 C36 1.524(7) . ?
B22 C23 1.470(7) . ?
C23 C24 1.507(7) . ?
C23 C33 1.391(7) . ?
C24 H24A 0.9800 . ?
C24 H24B 0.9800 . ?
C24 H24C 0.9800 . ?
C25 C26 1.569(7) . ?
C25 C33 1.547(7) . ?
C25 C35 1.536(7) . ?
C26 C27 1.509(7) . ?
C26 C32 1.517(7) . ?
C27 C28 1.381(7) . ?
C27 C31 1.497(7) . ?
C28 C30 1.497(7) . ?
C29 H29A 0.9800 . ?
C29 H29B 0.9800 . ?
C29 H29C 0.9800 . ?
C30 H30A 0.9800 . ?
C30 H30B 0.9800 . ?
C30 H30C 0.9800 . ?
C31 H31A 0.9800 . ?
C31 H31B 0.9800 . ?
C31 H31C 0.9800 . ?
C32 H32A 0.9800 . ?
C32 H32B 0.9800 . ?
C32 H32C 0.9800 . ?
C33 C34 1.655(7) . ?
C34 H34A 0.9800 . ?
C34 H34B 0.9800 . ?
C34 H34C 0.9800 . ?
C35 H35A 0.9800 . ?
C35 H35B 0.9800 . ?
C35 H35C 0.9800 . ?
C36 H36A 0.9800 . ?
C36 H36B 0.9800 . ?
C36 H36C 0.9800 . ?

loop_
_geom_torsion_atom_site_label_1
_geom_torsion_atom_site_label_2
_geom_torsion_atom_site_label_3
_geom_torsion_atom_site_label_4
_geom_torsion
_geom_torsion_site_symmetry_1
_geom_torsion_site_symmetry_2
_geom_torsion_site_symmetry_3
_geom_torsion_site_symmetry_4
_geom_torsion_publ_flag
Cl1 B1 C2 C3 147.3(4) . . . . ?
Cl1 B1 C2 C10 -102.0(5) . . . . ?
Cl1 B1 C2 C12 7.9(7) . . . . ?
Cl1 B1 C8 C7 -153.1(4) . . . . ?
Cl1 B1 C8 C9 99.9(5) . . . . ?
Cl1 B1 C8 C14 -11.4(7) . . . . ?
Cl1 B1 C9 C8 -117.9(4) . . . . ?
Cl1 B1 C9 C10 106.1(4) . . . . ?
Cl1 B1 C9 C13 -13.5(8) . . . . ?
Cl1 B1 C10 C2 117.6(4) . . . . ?
Cl1 B1 C10 C9 -101.5(4) . . . . ?
Cl1 B1 C10 C11 15.3(8) . . . . ?
Cl2 B4 C5 C6 -4.7(8) . . . . ?
Cl2 B4 C5 C15 175.6(4) . . . . ?
Cl3 B19 C20 C21 148.7(4) . . . . ?
Cl3 B19 C20 C28 -100.9(5) . . . . ?
Cl3 B19 C20 C29 9.2(7) . . . . ?
Cl3 B19 C26 C25 -152.7(4) . . . . ?
Cl3 B19 C26 C27 99.8(5) . . . . ?
Cl3 B19 C26 C32 -11.3(7) . . . . ?
Cl3 B19 C27 C26 -117.9(5) . . . . ?
Cl3 B19 C27 C28 104.4(4) . . . . ?
Cl3 B19 C27 C31 -14.3(8) . . . . ?
Cl3 B19 C28 C20 118.0(5) . . . . ?
Cl3 B19 C28 C27 -102.4(4) . . . . ?
Cl3 B19 C28 C30 16.1(8) . . . . ?
Cl4 B22 C23 C24 0.4(9) . . . . ?
Cl4 B22 C23 C33 178.5(4) . . . . ?
B1 C2 C3 B4 138.2(4) . . . . ?
B1 C2 C3 C7 28.3(5) . . . . ?
B1 C2 C3 C18 -95.9(5) . . . . ?
B1 C2 C10 C9 -38.9(4) . . . . ?
B1 C2 C10 C11 126.7(5) . . . . ?
B1 C8 C9 C10 43.2(4) . . . . ?
B1 C8 C9 C13 -126.2(5) . . . . ?
B1 C9 C10 C2 33.6(4) . . . . ?
B1 C9 C10 C11 -131.7(5) . . . . ?
C2 B1 C8 C7 29.3(5) . . . . ?
C2 B1 C8 C9 -77.8(4) . . . . ?
C2 B1 C8 C14 171.0(4) . . . . ?
C2 B1 C9 C8 106.6(4) . . . . ?
C2 B1 C9 C10 -29.4(3) . . . . ?
C2 B1 C9 C13 -149.0(6) . . . . ?
C2 B1 C10 C9 140.8(4) . . . . ?
C2 B1 C10 C11 -102.3(6) . . . . ?
C2 C3 B4 Cl2 75.7(5) . . . . ?
C2 C3 B4 C5 -105.5(5) . . . . ?
C2 C3 C7 C8 -9.5(5) . . . . ?
C2 C3 C7 C15 108.8(4) . . . . ?
C2 C3 C7 C17 -132.4(4) . . . . ?
C3 C2 C10 B1 101.1(4) . . . . ?
C3 C2 C10 C9 62.1(5) . . . . ?
C3 C2 C10 C11 -132.2(5) . . . . ?
C3 B4 C5 C6 176.5(5) . . . . ?
C3 B4 C5 C15 -3.2(6) . . . . ?
C3 C7 C8 B1 -12.7(5) . . . . ?
C3 C7 C8 C9 66.5(5) . . . . ?
C3 C7 C8 C14 -155.4(4) . . . . ?
C3 C7 C15 C5 5.5(6) . . . . ?
C3 C7 C15 C16 -175.2(4) . . . . ?
B4 C3 C7 C8 -124.9(4) . . . . ?
B4 C3 C7 C15 -6.6(5) . . . . ?
B4 C3 C7 C17 112.2(5) . . . . ?
B4 C5 C15 C7 -1.5(6) . . . . ?
B4 C5 C15 C16 179.1(5) . . . . ?
C6 C5 C15 C7 178.8(5) . . . . ?
C6 C5 C15 C16 -0.6(8) . . . . ?
C7 C3 B4 Cl2 -172.5(4) . . . . ?
C7 C3 B4 C5 6.3(5) . . . . ?
C7 C8 C9 B1 -103.6(4) . . . . ?
C7 C8 C9 C10 -60.4(5) . . . . ?
C7 C8 C9 C13 130.2(5) . . . . ?
C8 B1 C2 C3 -35.1(4) . . . . ?
C8 B1 C2 C10 75.7(4) . . . . ?
C8 B1 C2 C12 -174.5(5) . . . . ?
C8 B1 C9 C10 -136.1(4) . . . . ?
C8 B1 C9 C13 104.4(7) . . . . ?
C8 B1 C10 C2 -108.0(4) . . . . ?
C8 B1 C10 C9 32.8(3) . . . . ?
C8 B1 C10 C11 149.7(6) . . . . ?
C8 C7 C15 C5 120.3(5) . . . . ?
C8 C7 C15 C16 -60.3(6) . . . . ?
C8 C9 C10 B1 -37.0(4) . . . . ?
C8 C9 C10 C2 -3.3(5) . . . . ?
C8 C9 C10 C11 -168.7(5) . . . . ?
C9 B1 C2 C3 -84.8(4) . . . . ?
C9 B1 C2 C10 25.9(3) . . . . ?
C9 B1 C2 C12 135.8(5) . . . . ?
C9 B1 C8 C7 107.1(4) . . . . ?
C9 B1 C8 C14 -111.2(5) . . . . ?
C9 B1 C10 C2 -140.8(4) . . . . ?
C9 B1 C10 C11 116.9(6) . . . . ?
C10 B1 C2 C3 -110.8(4) . . . . ?
C10 B1 C2 C12 109.9(5) . . . . ?
C10 B1 C8 C7 78.3(4) . . . . ?
C10 B1 C8 C9 -28.8(3) . . . . ?
C10 B1 C8 C14 -140.0(5) . . . . ?
C10 B1 C9 C8 136.1(4) . . . . ?
C10 B1 C9 C13 -119.5(7) . . . . ?
C10 C2 C3 B4 58.6(5) . . . . ?
C10 C2 C3 C7 -51.3(5) . . . . ?
C10 C2 C3 C18 -175.5(4) . . . . ?
C12 C2 C3 B4 -79.9(5) . . . . ?
C12 C2 C3 C7 170.1(4) . . . . ?
C12 C2 C3 C18 46.0(6) . . . . ?
C12 C2 C10 B1 -119.3(5) . . . . ?
C12 C2 C10 C9 -158.2(4) . . . . ?
C12 C2 C10 C11 7.4(7) . . . . ?
C13 C9 C10 B1 132.2(5) . . . . ?
C13 C9 C10 C2 165.8(5) . . . . ?
C13 C9 C10 C11 0.4(8) . . . . ?
C14 C8 C9 B1 117.0(5) . . . . ?
C14 C8 C9 C10 160.2(4) . . . . ?
C14 C8 C9 C13 -9.1(7) . . . . ?
C15 C7 C8 B1 -126.0(4) . . . . ?
C15 C7 C8 C9 -46.8(5) . . . . ?
C15 C7 C8 C14 91.3(5) . . . . ?
C17 C7 C8 B1 112.4(5) . . . . ?
C17 C7 C8 C9 -168.4(4) . . . . ?
C17 C7 C8 C14 -30.2(6) . . . . ?
C17 C7 C15 C5 -117.0(5) . . . . ?
C17 C7 C15 C16 62.3(6) . . . . ?
C18 C3 B4 Cl2 -47.5(6) . . . . ?
C18 C3 B4 C5 131.3(5) . . . . ?
C18 C3 C7 C8 110.9(5) . . . . ?
C18 C3 C7 C15 -130.9(4) . . . . ?
C18 C3 C7 C17 -12.1(6) . . . . ?
B19 C20 C21 B22 135.3(4) . . . . ?
B19 C20 C21 C25 26.1(5) . . . . ?
B19 C20 C21 C36 -97.1(5) . . . . ?
B19 C20 C28 C27 -40.2(4) . . . . ?
B19 C20 C28 C30 127.0(5) . . . . ?
B19 C26 C27 C28 41.9(4) . . . . ?
B19 C26 C27 C31 -125.4(5) . . . . ?
B19 C27 C28 C20 34.3(4) . . . . ?
B19 C27 C28 C30 -132.6(6) . . . . ?
C20 B19 C26 C25 31.2(5) . . . . ?
C20 B19 C26 C27 -76.3(4) . . . . ?
C20 B19 C26 C32 172.5(5) . . . . ?
C20 B19 C27 C26 107.4(4) . . . . ?
C20 B19 C27 C28 -30.4(4) . . . . ?
C20 B19 C27 C31 -149.1(6) . . . . ?
C20 B19 C28 C27 139.5(5) . . . . ?
C20 B19 C28 C30 -101.9(7) . . . . ?
C20 C21 B22 Cl4 71.6(5) . . . . ?
C20 C21 B22 C23 -108.0(5) . . . . ?
C20 C21 C25 C26 -6.1(5) . . . . ?
C20 C21 C25 C33 112.3(4) . . . . ?
C20 C21 C25 C35 -128.2(5) . . . . ?
C21 C20 C28 B19 102.4(5) . . . . ?
C21 C20 C28 C27 62.2(5) . . . . ?
C21 C20 C28 C30 -130.5(5) . . . . ?
C21 B22 C23 C24 179.9(5) . . . . ?
C21 B22 C23 C33 -1.9(6) . . . . ?
C21 C25 C26 B19 -16.2(5) . . . . ?
C21 C25 C26 C27 64.3(5) . . . . ?
C21 C25 C26 C32 -158.8(4) . . . . ?
C21 C25 C33 C23 2.9(6) . . . . ?
C21 C25 C33 C34 -176.4(4) . . . . ?
B22 C21 C25 C26 -121.9(4) . . . . ?
B22 C21 C25 C33 -3.5(5) . . . . ?
B22 C21 C25 C35 115.9(5) . . . . ?
B22 C23 C33 C25 -0.7(6) . . . . ?
B22 C23 C33 C34 178.5(4) . . . . ?
C24 C23 C33 C25 177.6(5) . . . . ?
C24 C23 C33 C34 -3.2(8) . . . . ?
C25 C21 B22 Cl4 -177.0(4) . . . . ?
C25 C21 B22 C23 3.5(6) . . . . ?
C25 C26 C27 B19 -103.9(4) . . . . ?
C25 C26 C27 C28 -62.0(5) . . . . ?
C25 C26 C27 C31 130.7(5) . . . . ?
C26 B19 C20 C21 -35.2(5) . . . . ?
C26 B19 C20 C28 75.2(4) . . . . ?
C26 B19 C20 C29 -174.7(5) . . . . ?
C26 B19 C27 C28 -137.7(4) . . . . ?
C26 B19 C27 C31 103.6(7) . . . . ?
C26 B19 C28 C20 -108.1(4) . . . . ?
C26 B19 C28 C27 31.5(3) . . . . ?
C26 B19 C28 C30 150.0(6) . . . . ?
C26 C25 C33 C23 117.2(5) . . . . ?
C26 C25 C33 C34 -62.0(6) . . . . ?
C26 C27 C28 B19 -35.5(4) . . . . ?
C26 C27 C28 C20 -1.3(6) . . . . ?
C26 C27 C28 C30 -168.2(5) . . . . ?
C27 B19 C20 C21 -84.1(4) . . . . ?
C27 B19 C20 C28 26.3(3) . . . . ?
C27 B19 C20 C29 136.4(5) . . . . ?
C27 B19 C26 C25 107.5(4) . . . . ?
C27 B19 C26 C32 -111.1(5) . . . . ?
C27 B19 C28 C20 -139.5(5) . . . . ?
C27 B19 C28 C30 118.5(7) . . . . ?
C28 B19 C20 C21 -110.4(4) . . . . ?
C28 B19 C20 C29 110.1(5) . . . . ?
C28 B19 C26 C25 80.2(4) . . . . ?
C28 B19 C26 C27 -27.4(3) . . . . ?
C28 B19 C26 C32 -138.5(5) . . . . ?
C28 B19 C27 C26 137.7(4) . . . . ?
C28 B19 C27 C31 -118.7(7) . . . . ?
C28 C20 C21 B22 54.9(5) . . . . ?
C28 C20 C21 C25 -54.4(5) . . . . ?
C28 C20 C21 C36 -177.5(4) . . . . ?
C29 C20 C21 B22 -83.2(5) . . . . ?
C29 C20 C21 C25 167.6(4) . . . . ?
C29 C20 C21 C36 44.4(6) . . . . ?
C29 C20 C28 B19 -118.4(5) . . . . ?
C29 C20 C28 C27 -158.6(5) . . . . ?
C29 C20 C28 C30 8.7(7) . . . . ?
C31 C27 C28 B19 131.5(5) . . . . ?
C31 C27 C28 C20 165.8(5) . . . . ?
C31 C27 C28 C30 -1.1(8) . . . . ?
C32 C26 C27 B19 117.8(5) . . . . ?
C32 C26 C27 C28 159.7(5) . . . . ?
C32 C26 C27 C31 -7.6(7) . . . . ?
C33 C25 C26 B19 -129.4(4) . . . . ?
C33 C25 C26 C27 -49.0(5) . . . . ?
C33 C25 C26 C32 88.0(5) . . . . ?
C35 C25 C26 B19 107.7(5) . . . . ?
C35 C25 C26 C27 -171.9(4) . . . . ?
C35 C25 C26 C32 -34.9(6) . . . . ?
C35 C25 C33 C23 -119.2(5) . . . . ?
C35 C25 C33 C34 61.6(6) . . . . ?
C36 C21 B22 Cl4 -53.5(6) . . . . ?
C36 C21 B22 C23 126.9(5) . . . . ?
C36 C21 C25 C26 114.4(5) . . . . ?
C36 C21 C25 C33 -127.2(4) . . . . ?
C36 C21 C25 C35 -7.8(6) . . . . ?
